data_7018670
loop_
_publ_author_name
'Kabro, Anzhelika'
'Ghattas, Ghazi'
'Roisnel, Thierry'
'Fischmeister, C\'edric'
'Bruneau, Christian'

_publ_section_title
;
 New ruthenium metathesis catalysts with chelating indenylidene ligands:
 synthesis, characterization and reactivity.
;
_journal_issue 13
_journal_name_full 'Dalton transactions (Cambridge, England : 2003)'
_journal_page_first 3695
_journal_page_last 3700
_journal_paper_doi 10.1039/c2dt12271e
_journal_volume 41
_journal_year 2012
_chemical_compound_source 'synthesis as described'
_chemical_formula_moiety 'C39 H37.50 Cl2 O2 P Ru'
_chemical_formula_sum 'C39 H37.5 Cl2 O2 P Ru'
_chemical_formula_weight 741.13
_chemical_name_systematic
;
?
;
_space_group_IT_number 2
_symmetry_cell_setting triclinic
_symmetry_Int_Tables_number 2
_symmetry_space_group_name_Hall '-P 1'
_symmetry_space_group_name_H-M 'P -1'
_atom_sites_solution_hydrogens geom
_atom_sites_solution_primary direct
_atom_sites_solution_secondary difmap
_audit_conform_dict_location ftp://ftp.iucr.org/pub/cif_core.dic
_audit_conform_dict_name cif_core.dic
_audit_conform_dict_version 2.3
_audit_creation_date 2010-09-29T15:38:02-00:00
_audit_creation_method 'WinGX routine CIF_UPDATE'
_cell_angle_alpha 104.160(4)
_cell_angle_beta 95.607(4)
_cell_angle_gamma 108.807(4)
_cell_formula_units_Z 2
_cell_length_a 9.3991(8)
_cell_length_b 14.0465(12)
_cell_length_c 16.2657(15)
_cell_measurement_reflns_used 9964
_cell_measurement_temperature 150(2)
_cell_measurement_theta_max 27.23
_cell_measurement_theta_min 2.31
_cell_measurement_wavelength 0.71073
_cell_volume 1934.2(3)
_computing_cell_refinement 'Bruker SMART (Bruker, 2002)'
_computing_data_collection 'Bruker SAINT (Bruker, 2002)'
_computing_data_reduction 'Bruker SAINT (Bruker, 2002)'
_computing_molecular_graphics 'Ortep-3 for Windows (Farrugia, 1997)'
_computing_publication_material
;
WinGX publication routines (Farrugia, 1999),
CRYSCAL (T. Roisnel, local program)
;
_computing_structure_refinement 'SHELXL-97 (Sheldrick, 1997)'
_computing_structure_solution 'SIR97 (Altomare et al., 1999))'
_diffrn_ambient_temperature 150(2)
_diffrn_detector 'CCD plate'
_diffrn_measured_fraction_theta_full 0.982
_diffrn_measured_fraction_theta_max 0.968
_diffrn_measurement_device_type 'APEXII, Bruker-AXS'
_diffrn_measurement_method 'CCD rotation images, thin slices'
_diffrn_radiation_monochromator graphite
_diffrn_radiation_probe x-ray
_diffrn_radiation_type MoK\a
_diffrn_radiation_wavelength 0.71073
_diffrn_reflns_av_R_equivalents 0.0602
_diffrn_reflns_av_unetI/netI 0.0701
_diffrn_reflns_limit_h_max 12
_diffrn_reflns_limit_h_min -11
_diffrn_reflns_limit_k_max 18
_diffrn_reflns_limit_k_min -17
_diffrn_reflns_limit_l_max 21
_diffrn_reflns_limit_l_min -20
_diffrn_reflns_number 28040
_diffrn_reflns_theta_full 25
_diffrn_reflns_theta_max 27.47
_diffrn_reflns_theta_min 3.46
_exptl_absorpt_coefficient_mu 0.614
_exptl_absorpt_correction_T_max 0.906
_exptl_absorpt_correction_T_min 0.593
_exptl_absorpt_correction_type multi-scan
_exptl_absorpt_process_details
;
[Sheldrick, G.M. (2002). SADABS Bruker AXS Inc., Madison, Wisconsin, USA]
;
_exptl_crystal_colour red
_exptl_crystal_density_diffrn 1.273
_exptl_crystal_density_method 'not measured'
_exptl_crystal_description prism
_exptl_crystal_F_000 761
_exptl_crystal_size_max 0.51
_exptl_crystal_size_mid 0.38
_exptl_crystal_size_min 0.16
_platon_squeeze_details
;
;
_refine_diff_density_max 1.294
_refine_diff_density_min -1.481
_refine_diff_density_rms 0.128
_refine_ls_extinction_method none
_refine_ls_goodness_of_fit_ref 1.044
_refine_ls_hydrogen_treatment constr
_refine_ls_matrix_type full
_refine_ls_number_parameters 329
_refine_ls_number_reflns 8582
_refine_ls_number_restraints 0
_refine_ls_restrained_S_all 1.044
_refine_ls_R_factor_all 0.0832
_refine_ls_R_factor_gt 0.0664
_refine_ls_shift/su_max 0.012
_refine_ls_shift/su_mean 0
_refine_ls_structure_factor_coef Fsqd
_refine_ls_weighting_details 'calc w=1/[\s^2^(Fo^2^)+(0.0974P)^2^+5.1602P] where P=(Fo^2^+2Fc^2^)/3'
_refine_ls_weighting_scheme calc
_refine_ls_wR_factor_gt 0.1843
_refine_ls_wR_factor_ref 0.194
_reflns_number_gt 6621
_reflns_number_total 8582
_reflns_threshold_expression >2sigma(I)
_cod_data_source_file c2dt12271e.txt
_cod_data_source_block sq
_cod_original_formula_sum 'C39 H37.50 Cl2 O2 P Ru'
_cod_database_code 7018670

loop_
_symmetry_equiv_pos_as_xyz
'x, y, z'
'-x, -y, -z'

loop_
_atom_site_label
_atom_site_type_symbol
_atom_site_fract_x
_atom_site_fract_y
_atom_site_fract_z
_atom_site_U_iso_or_equiv
_atom_site_adp_type
_atom_site_occupancy
_atom_site_symmetry_multiplicity
_atom_site_calc_flag
_atom_site_refinement_flags
_atom_site_disorder_assembly
_atom_site_disorder_group
Ru1 Ru 0.63140(4) 0.30877(3) 0.82086(2) 0.02622(14) Uani 1 1 d . A .
Cl1 Cl 0.37691(14) 0.28977(9) 0.81675(8) 0.0343(3) Uani 1 1 d . . .
Cl2 Cl 0.85661(15) 0.41074(10) 0.79265(8) 0.0369(3) Uani 1 1 d . . .
P3 P 0.58433(14) 0.18207(10) 0.69793(7) 0.0276(3) Uani 1 1 d . . .
C1 C 0.4826(14) 0.0460(9) 0.6944(7) 0.0441(4) Uani 0.5 1 d P A 1
C2A C 0.3498(7) 0.0283(5) 0.7370(3) 0.0441(4) Uani 0.5 1 d P A 1
H2A H 0.3154 0.083 0.7632 0.053 Uiso 0.5 1 calc PR A 1
C3A C 0.2789(15) -0.0758(9) 0.7353(7) 0.0441(4) Uani 0.5 1 d P A 1
H3A H 0.1946 -0.0925 0.7637 0.053 Uiso 0.5 1 calc PR A 1
C4 C 0.3254(14) -0.1580(10) 0.6936(7) 0.0441(4) Uani 0.5 1 d P A 1
H4 H 0.2721 -0.2279 0.6942 0.053 Uiso 0.5 1 calc PR A 1
C5 C 0.4470(14) -0.1377(10) 0.6523(7) 0.0441(4) Uani 0.5 1 d P A 1
H5 H 0.4773 -0.1934 0.6235 0.053 Uiso 0.5 1 calc PR A 1
C6 C 0.5261(14) -0.0349(9) 0.6526(7) 0.0441(4) Uani 0.5 1 d P A 1
H6 H 0.6104 -0.0205 0.6239 0.053 Uiso 0.5 1 calc PR A 1
C13 C 0.7554(14) 0.1725(10) 0.6494(7) 0.0441(4) Uani 0.5 1 d P A 1
C11A C 0.8786(7) 0.1714(5) 0.7056(4) 0.0441(4) Uani 0.5 1 d P A 1
H11A H 0.8765 0.1762 0.7647 0.053 Uiso 0.5 1 calc PR A 1
C10A C 1.0083(15) 0.1626(10) 0.6677(7) 0.0441(4) Uani 0.5 1 d P A 1
H10A H 1.0955 0.1631 0.7029 0.053 Uiso 0.5 1 calc PR A 1
C16 C 1.0075(14) 0.1536(9) 0.5831(7) 0.0441(4) Uani 0.5 1 d P A 1
H16 H 1.0917 0.1438 0.559 0.053 Uiso 0.5 1 calc PR A 1
C15 C 0.8882(14) 0.1583(9) 0.5317(7) 0.0441(4) Uani 0.5 1 d P A 1
H15 H 0.8932 0.1562 0.4732 0.053 Uiso 0.5 1 calc PR A 1
C14 C 0.7616(14) 0.1660(9) 0.5630(7) 0.0441(4) Uani 0.5 1 d P A 1
H14 H 0.6777 0.1669 0.526 0.053 Uiso 0.5 1 calc PR A 1
C23 C 0.4695(15) 0.2028(10) 0.6094(7) 0.0441(4) Uani 0.5 1 d P A 1
C21A C 0.4972(7) 0.2903(5) 0.5980(4) 0.0441(4) Uani 0.5 1 d P A 1
H21A H 0.5665 0.3466 0.6446 0.053 Uiso 0.5 1 calc PR A 1
C20A C 0.4462(7) 0.3213(5) 0.5302(3) 0.0441(4) Uani 0.5 1 d P A 1
H20A H 0.4955 0.3853 0.5177 0.053 Uiso 0.5 1 calc PR A 1
C26 C 0.2997(14) 0.2366(9) 0.4801(7) 0.0441(4) Uani 0.5 1 d P A 1
H26 H 0.2398 0.2493 0.4363 0.053 Uiso 0.5 1 calc PR A 1
C25 C 0.2503(14) 0.1415(9) 0.4958(7) 0.0441(4) Uani 0.5 1 d P A 1
H25 H 0.1576 0.0881 0.4626 0.053 Uiso 0.5 1 calc PR A 1
C24 C 0.3358(14) 0.1233(10) 0.5601(7) 0.0441(4) Uani 0.5 1 d P A 1
H24 H 0.3034 0.0566 0.5705 0.053 Uiso 0.5 1 calc PR A 1
C30 C 0.3974(15) 0.0721(10) 0.6754(7) 0.0441(4) Uani 0.5 1 d P A 2
H30 H 0.488 0.1328 0.6893 0.053 Uiso 0.5 1 calc PR A 2
C27 C 0.3144(14) 0.0289(9) 0.5907(7) 0.0441(4) Uani 0.5 1 d P A 2
H27 H 0.3505 0.0587 0.5468 0.053 Uiso 0.5 1 calc PR A 2
C28 C 0.1798(14) -0.0573(9) 0.5706(7) 0.0441(4) Uani 0.5 1 d P A 2
H28 H 0.1238 -0.0864 0.5128 0.053 Uiso 0.5 1 calc PR A 2
C29 C 0.1272(14) -0.1003(10) 0.6324(7) 0.0441(4) Uani 0.5 1 d P A 2
H29 H 0.0356 -0.1602 0.6183 0.053 Uiso 0.5 1 calc PR A 2
C3B C 0.2109(15) -0.0548(9) 0.7190(7) 0.0441(4) Uani 0.5 1 d P A 2
H3B H 0.172 -0.081 0.764 0.053 Uiso 0.5 1 calc PR A 2
C2B C 0.3498(7) 0.0283(5) 0.7370(3) 0.0441(4) Uani 0.5 1 d P A 2
H2B H 0.4114 0.0542 0.7932 0.053 Uiso 0.5 1 calc PR A 2
C12 C 0.7179(14) 0.1119(10) 0.6833(7) 0.0441(4) Uani 0.5 1 d P A 2
C7 C 0.6696(15) 0.0038(10) 0.6484(7) 0.0441(4) Uani 0.5 1 d P A 2
H7 H 0.5631 -0.0367 0.6332 0.053 Uiso 0.5 1 calc PR A 2
C8 C 0.7728(14) -0.0452(10) 0.6355(7) 0.0441(4) Uani 0.5 1 d P A 2
H8 H 0.737 -0.1192 0.6101 0.053 Uiso 0.5 1 calc PR A 2
C9 C 0.9267(14) 0.0103(9) 0.6584(7) 0.0441(4) Uani 0.5 1 d P A 2
H9 H 0.9971 -0.025 0.6494 0.053 Uiso 0.5 1 calc PR A 2
C10B C 0.9811(15) 0.1211(10) 0.6958(7) 0.0441(4) Uani 0.5 1 d P A 2
H10B H 1.0879 0.1599 0.7139 0.053 Uiso 0.5 1 calc PR A 2
C11B C 0.8786(7) 0.1714(5) 0.7056(4) 0.0441(4) Uani 0.5 1 d P A 2
H11B H 0.9141 0.2459 0.7272 0.053 Uiso 0.5 1 calc PR A 2
C22B C 0.5725(15) 0.2370(10) 0.6094(7) 0.0441(4) Uani 0.5 1 d P A 2
C17 C 0.6722(14) 0.2319(9) 0.5497(7) 0.0441(4) Uani 0.5 1 d P A 2
H17 H 0.7464 0.2001 0.5554 0.053 Uiso 0.5 1 calc PR A 2
C18 C 0.6570(14) 0.2759(9) 0.4814(7) 0.0441(4) Uani 0.5 1 d P A 2
H18 H 0.7216 0.2733 0.4401 0.053 Uiso 0.5 1 calc PR A 2
C19 C 0.5531(14) 0.3209(9) 0.4742(7) 0.0441(4) Uani 0.5 1 d P A 2
H19 H 0.5505 0.354 0.4299 0.053 Uiso 0.5 1 calc PR A 2
C20B C 0.4462(7) 0.3213(5) 0.5302(3) 0.0441(4) Uani 0.5 1 d P A 2
H20B H 0.3576 0.3393 0.5225 0.053 Uiso 0.5 1 calc PR A 2
C21B C 0.4972(7) 0.2903(5) 0.5980(4) 0.0441(4) Uani 0.5 1 d P A 2
H21B H 0.465 0.3177 0.6493 0.053 Uiso 0.5 1 calc PR A 2
O41 O 0.6858(4) 0.4406(2) 0.95952(19) 0.0238(6) Uani 1 1 d . . .
C42 C 0.7246(6) 0.5551(3) 0.9849(3) 0.0296(10) Uani 1 1 d . A .
H42 H 0.6815 0.5769 1.0372 0.035 Uiso 1 1 calc R . .
C43 C 0.8964(6) 0.6110(4) 1.0047(3) 0.0364(11) Uani 1 1 d . . .
H43A H 0.9422 0.5887 1.0499 0.055 Uiso 1 1 calc R A .
H43B H 0.9207 0.6872 1.0248 0.055 Uiso 1 1 calc R . .
H43C H 0.9377 0.5934 0.9524 0.055 Uiso 1 1 calc R . .
C44 C 0.6442(7) 0.5743(4) 0.9086(4) 0.0401(12) Uani 1 1 d . . .
H44A H 0.6812 0.5482 0.8565 0.06 Uiso 1 1 calc R A .
H44B H 0.666 0.6499 0.9198 0.06 Uiso 1 1 calc R . .
H44C H 0.5335 0.5372 0.9001 0.06 Uiso 1 1 calc R . .
C51 C 0.6802(6) 0.2355(3) 0.8926(3) 0.0284(10) Uani 1 1 d . . .
C52 C 0.6921(6) 0.1338(4) 0.8913(3) 0.0324(11) Uani 1 1 d . A .
H52 H 0.6743 0.0774 0.8406 0.039 Uiso 1 1 calc R . .
C53 C 0.7325(6) 0.1318(4) 0.9736(3) 0.0319(11) Uani 1 1 d . . .
C54A C 0.7529(9) 0.0423(5) 1.0006(5) 0.0606(10) Uani 0.5 1 d P A 1
C55A C 0.6479(9) -0.0561(5) 0.9676(5) 0.0606(10) Uani 0.5 1 d P A 1
H55A H 0.5646 -0.0773 0.9209 0.073 Uiso 0.5 1 calc PR A 1
C56A C 0.686(2) -0.1323(11) 1.0197(12) 0.0606(10) Uani 0.5 1 d P A 1
H56A H 0.6103 -0.1995 1.0123 0.073 Uiso 0.5 1 calc PR A 1
C57A C 0.826(2) -0.1017(13) 1.0753(11) 0.0606(10) Uani 0.5 1 d P A 1
H57A H 0.8475 -0.1517 1.0997 0.073 Uiso 0.5 1 calc PR A 1
C58A C 0.931(2) -0.0046(11) 1.0956(11) 0.0606(10) Uani 0.5 1 d P A 1
H58A H 1.03 0.0163 1.13 0.073 Uiso 0.5 1 calc PR A 1
C59A C 0.8813(9) 0.0610(5) 1.0613(5) 0.0606(10) Uani 0.5 1 d P A 1
H59A H 0.9463 0.1329 1.0829 0.073 Uiso 0.5 1 calc PR A 1
C54B C 0.7529(9) 0.0423(5) 1.0006(5) 0.0606(10) Uani 0.5 1 d P A 2
C55B C 0.6479(9) -0.0561(5) 0.9676(5) 0.0606(10) Uani 0.5 1 d P A 2
H55B H 0.557 -0.0583 0.9348 0.073 Uiso 0.5 1 calc PR A 2
C56B C 0.644(2) -0.1497(11) 0.9710(11) 0.0606(10) Uani 0.5 1 d P A 2
H56B H 0.5749 -0.2151 0.9334 0.073 Uiso 0.5 1 calc PR A 2
C57B C 0.762(2) -0.1363(11) 1.0414(11) 0.0606(10) Uani 0.5 1 d P A 2
H57B H 0.7643 -0.1949 1.0601 0.073 Uiso 0.5 1 calc PR A 2
C58B C 0.869(2) -0.0408(12) 1.0803(11) 0.0606(10) Uani 0.5 1 d P A 2
H58B H 0.9455 -0.0368 1.1251 0.073 Uiso 0.5 1 calc PR A 2
C59B C 0.8813(9) 0.0610(5) 1.0613(5) 0.0606(10) Uani 0.5 1 d P A 2
H59B H 0.9628 0.1267 1.0864 0.073 Uiso 0.5 1 calc PR A 2
C60 C 0.7507(6) 0.2341(4) 1.0347(3) 0.0275(10) Uani 1 1 d . A .
C61 C 0.7187(5) 0.2938(3) 0.9841(3) 0.0255(9) Uani 1 1 d . A .
C62 C 0.7222(5) 0.3945(3) 1.0201(3) 0.0245(9) Uani 1 1 d . A .
C63 C 0.7587(5) 0.4380(3) 1.1104(3) 0.0269(9) Uani 1 1 d . . .
H63 H 0.7619 0.5072 1.1366 0.032 Uiso 1 1 calc R A .
C64 C 0.7898(6) 0.3772(4) 1.1599(3) 0.0301(10) Uani 1 1 d . A .
C65 C 0.7868(6) 0.2745(4) 1.1235(3) 0.0303(10) Uani 1 1 d . . .
H65 H 0.8088 0.2345 1.1589 0.036 Uiso 1 1 calc R A .
O66 O 0.8308(5) 0.4124(3) 1.2487(2) 0.0376(8) Uani 1 1 d . . .
C67 C 0.8063(8) 0.5052(5) 1.2953(3) 0.0481(15) Uani 1 1 d . A .
H67 H 0.8404 0.5608 1.2657 0.058 Uiso 1 1 calc R . .
C68 C 0.6396(10) 0.4789(8) 1.2972(5) 0.079(3) Uani 1 1 d . . .
H68A H 0.5808 0.452 1.2379 0.119 Uiso 1 1 calc R A .
H68B H 0.6221 0.5423 1.3278 0.119 Uiso 1 1 calc R . .
H68C H 0.6064 0.4252 1.3271 0.119 Uiso 1 1 calc R . .
C69 C 0.9053(11) 0.5414(6) 1.3834(4) 0.073(2) Uani 1 1 d . . .
H69A H 0.8803 0.4839 1.4099 0.109 Uiso 1 1 calc R A .
H69B H 0.8869 0.6015 1.4197 0.109 Uiso 1 1 calc R . .
H69C H 1.0133 0.5625 1.3782 0.109 Uiso 1 1 calc R . .

loop_
_atom_site_aniso_label
_atom_site_aniso_U_11
_atom_site_aniso_U_22
_atom_site_aniso_U_33
_atom_site_aniso_U_23
_atom_site_aniso_U_13
_atom_site_aniso_U_12
Ru1 0.0305(2) 0.0205(2) 0.0215(2) 0.00150(13) 0.00292(14) 0.00514(15)
Cl1 0.0319(6) 0.0304(6) 0.0332(6) 0.0008(5) 0.0051(5) 0.0082(5)
Cl2 0.0362(7) 0.0321(6) 0.0328(6) 0.0067(5) 0.0070(5) 0.0017(5)
P3 0.0283(6) 0.0279(6) 0.0202(5) 0.0000(4) 0.0020(4) 0.0076(5)
C1 0.0492(11) 0.0449(10) 0.0346(8) 0.0040(7) 0.0059(7) 0.0184(8)
C2A 0.0492(11) 0.0449(10) 0.0346(8) 0.0040(7) 0.0059(7) 0.0184(8)
C3A 0.0492(11) 0.0449(10) 0.0346(8) 0.0040(7) 0.0059(7) 0.0184(8)
C4 0.0492(11) 0.0449(10) 0.0346(8) 0.0040(7) 0.0059(7) 0.0184(8)
C5 0.0492(11) 0.0449(10) 0.0346(8) 0.0040(7) 0.0059(7) 0.0184(8)
C6 0.0492(11) 0.0449(10) 0.0346(8) 0.0040(7) 0.0059(7) 0.0184(8)
C13 0.0492(11) 0.0449(10) 0.0346(8) 0.0040(7) 0.0059(7) 0.0184(8)
C11A 0.0492(11) 0.0449(10) 0.0346(8) 0.0040(7) 0.0059(7) 0.0184(8)
C10A 0.0492(11) 0.0449(10) 0.0346(8) 0.0040(7) 0.0059(7) 0.0184(8)
C16 0.0492(11) 0.0449(10) 0.0346(8) 0.0040(7) 0.0059(7) 0.0184(8)
C15 0.0492(11) 0.0449(10) 0.0346(8) 0.0040(7) 0.0059(7) 0.0184(8)
C14 0.0492(11) 0.0449(10) 0.0346(8) 0.0040(7) 0.0059(7) 0.0184(8)
C23 0.0492(11) 0.0449(10) 0.0346(8) 0.0040(7) 0.0059(7) 0.0184(8)
C21A 0.0492(11) 0.0449(10) 0.0346(8) 0.0040(7) 0.0059(7) 0.0184(8)
C20A 0.0492(11) 0.0449(10) 0.0346(8) 0.0040(7) 0.0059(7) 0.0184(8)
C26 0.0492(11) 0.0449(10) 0.0346(8) 0.0040(7) 0.0059(7) 0.0184(8)
C25 0.0492(11) 0.0449(10) 0.0346(8) 0.0040(7) 0.0059(7) 0.0184(8)
C24 0.0492(11) 0.0449(10) 0.0346(8) 0.0040(7) 0.0059(7) 0.0184(8)
C30 0.0492(11) 0.0449(10) 0.0346(8) 0.0040(7) 0.0059(7) 0.0184(8)
C27 0.0492(11) 0.0449(10) 0.0346(8) 0.0040(7) 0.0059(7) 0.0184(8)
C28 0.0492(11) 0.0449(10) 0.0346(8) 0.0040(7) 0.0059(7) 0.0184(8)
C29 0.0492(11) 0.0449(10) 0.0346(8) 0.0040(7) 0.0059(7) 0.0184(8)
C3B 0.0492(11) 0.0449(10) 0.0346(8) 0.0040(7) 0.0059(7) 0.0184(8)
C2B 0.0492(11) 0.0449(10) 0.0346(8) 0.0040(7) 0.0059(7) 0.0184(8)
C12 0.0492(11) 0.0449(10) 0.0346(8) 0.0040(7) 0.0059(7) 0.0184(8)
C7 0.0492(11) 0.0449(10) 0.0346(8) 0.0040(7) 0.0059(7) 0.0184(8)
C8 0.0492(11) 0.0449(10) 0.0346(8) 0.0040(7) 0.0059(7) 0.0184(8)
C9 0.0492(11) 0.0449(10) 0.0346(8) 0.0040(7) 0.0059(7) 0.0184(8)
C10B 0.0492(11) 0.0449(10) 0.0346(8) 0.0040(7) 0.0059(7) 0.0184(8)
C11B 0.0492(11) 0.0449(10) 0.0346(8) 0.0040(7) 0.0059(7) 0.0184(8)
C22B 0.0492(11) 0.0449(10) 0.0346(8) 0.0040(7) 0.0059(7) 0.0184(8)
C17 0.0492(11) 0.0449(10) 0.0346(8) 0.0040(7) 0.0059(7) 0.0184(8)
C18 0.0492(11) 0.0449(10) 0.0346(8) 0.0040(7) 0.0059(7) 0.0184(8)
C19 0.0492(11) 0.0449(10) 0.0346(8) 0.0040(7) 0.0059(7) 0.0184(8)
C20B 0.0492(11) 0.0449(10) 0.0346(8) 0.0040(7) 0.0059(7) 0.0184(8)
C21B 0.0492(11) 0.0449(10) 0.0346(8) 0.0040(7) 0.0059(7) 0.0184(8)
O41 0.0300(17) 0.0140(14) 0.0249(15) 0.0046(11) 0.0014(12) 0.0066(12)
C42 0.037(3) 0.016(2) 0.035(2) 0.0044(17) 0.009(2) 0.0103(19)
C43 0.040(3) 0.021(2) 0.040(3) 0.0052(19) 0.004(2) 0.006(2)
C44 0.043(3) 0.032(3) 0.049(3) 0.017(2) 0.007(2) 0.015(2)
C51 0.032(3) 0.020(2) 0.025(2) -0.0011(17) 0.0067(18) 0.0045(19)
C52 0.039(3) 0.016(2) 0.035(2) -0.0010(18) 0.010(2) 0.007(2)
C53 0.041(3) 0.019(2) 0.038(3) 0.0074(18) 0.016(2) 0.012(2)
C54A 0.086(3) 0.0417(17) 0.082(2) 0.0325(18) 0.049(2) 0.040(2)
C55A 0.086(3) 0.0417(17) 0.082(2) 0.0325(18) 0.049(2) 0.040(2)
C56A 0.086(3) 0.0417(17) 0.082(2) 0.0325(18) 0.049(2) 0.040(2)
C57A 0.086(3) 0.0417(17) 0.082(2) 0.0325(18) 0.049(2) 0.040(2)
C58A 0.086(3) 0.0417(17) 0.082(2) 0.0325(18) 0.049(2) 0.040(2)
C59A 0.086(3) 0.0417(17) 0.082(2) 0.0325(18) 0.049(2) 0.040(2)
C54B 0.086(3) 0.0417(17) 0.082(2) 0.0325(18) 0.049(2) 0.040(2)
C55B 0.086(3) 0.0417(17) 0.082(2) 0.0325(18) 0.049(2) 0.040(2)
C56B 0.086(3) 0.0417(17) 0.082(2) 0.0325(18) 0.049(2) 0.040(2)
C57B 0.086(3) 0.0417(17) 0.082(2) 0.0325(18) 0.049(2) 0.040(2)
C58B 0.086(3) 0.0417(17) 0.082(2) 0.0325(18) 0.049(2) 0.040(2)
C59B 0.086(3) 0.0417(17) 0.082(2) 0.0325(18) 0.049(2) 0.040(2)
C60 0.034(3) 0.022(2) 0.027(2) 0.0055(17) 0.0118(19) 0.0097(19)
C61 0.028(2) 0.019(2) 0.024(2) 0.0017(16) 0.0077(17) 0.0046(18)
C62 0.028(2) 0.020(2) 0.021(2) 0.0013(16) 0.0035(17) 0.0064(18)
C63 0.034(3) 0.018(2) 0.026(2) 0.0011(16) 0.0057(18) 0.0088(19)
C64 0.036(3) 0.032(2) 0.022(2) 0.0045(18) 0.0102(19) 0.013(2)
C65 0.039(3) 0.029(2) 0.028(2) 0.0100(18) 0.011(2) 0.016(2)
O66 0.053(2) 0.040(2) 0.0220(16) 0.0022(14) 0.0071(15) 0.0236(18)
C67 0.080(5) 0.035(3) 0.027(3) 0.001(2) 0.017(3) 0.022(3)
C68 0.098(7) 0.113(7) 0.061(4) 0.027(4) 0.036(4) 0.075(6)
C69 0.112(7) 0.061(4) 0.030(3) 0.000(3) 0.013(3) 0.023(4)

loop_
_atom_type_symbol
_atom_type_description
_atom_type_scat_dispersion_real
_atom_type_scat_dispersion_imag
_atom_type_scat_source
C C 0.0033 0.0016 'International Tables Vol C Tables 4.2.6.8 and 6.1.1.4'
H H 0 0 'International Tables Vol C Tables 4.2.6.8 and 6.1.1.4'
O O 0.0106 0.006 'International Tables Vol C Tables 4.2.6.8 and 6.1.1.4'
Cl Cl 0.1484 0.1585 'International Tables Vol C Tables 4.2.6.8 and 6.1.1.4'
Ru Ru -1.2594 0.8363 'International Tables Vol C Tables 4.2.6.8 and 6.1.1.4'
P P 0.1023 0.0942 'International Tables Vol C Tables 4.2.6.8 and 6.1.1.4'
N N 0.0061 0.0033 'International Tables Vol C Tables 4.2.6.8 and 6.1.1.4'

loop_
_geom_angle_atom_site_label_1
_geom_angle_atom_site_label_2
_geom_angle_atom_site_label_3
_geom_angle
C51 Ru1 P3 96.20(13)
C51 Ru1 Cl2 107.69(15)
P3 Ru1 Cl2 92.86(5)
C51 Ru1 Cl1 107.97(15)
P3 Ru1 Cl1 94.17(4)
Cl2 Ru1 Cl1 142.60(5)
C51 Ru1 O41 80.55(15)
P3 Ru1 O41 176.75(8)
Cl2 Ru1 O41 88.23(8)
Cl1 Ru1 O41 86.81(8)
C22B P3 C1 125.6(5)
C22B P3 C12 108.3(5)
C1 P3 C12 72.1(6)
C1 P3 C23 104.2(6)
C12 P3 C23 124.9(5)
C22B P3 C30 104.0(6)
C12 P3 C30 101.9(5)
C23 P3 C30 76.6(6)
C22B P3 C13 76.9(5)
C1 P3 C13 102.1(5)
C23 P3 C13 101.3(5)
C30 P3 C13 124.6(5)
C22B P3 Ru1 108.5(4)
C1 P3 Ru1 119.1(3)
C12 P3 Ru1 117.9(4)
C23 P3 Ru1 111.4(3)
C30 P3 Ru1 115.2(3)
C13 P3 Ru1 116.6(4)
C6 C1 C2A 122.4(11)
C6 C1 P3 121.9(9)
C2A C1 P3 115.7(7)
C3A C2A C1 113.7(8)
C3A C2A H2A 123.1
C1 C2A H2A 123.1
C2A C3A C4 123.5(11)
C2A C3A H3A 118.2
C4 C3A H3A 118.2
C5 C4 C3A 120.3(12)
C5 C4 H4 119.8
C3A C4 H4 119.8
C4 C5 C6 119.6(11)
C4 C5 H5 120.2
C6 C5 H5 120.2
C1 C6 C5 120.3(11)
C1 C6 H6 119.8
C5 C6 H6 119.8
C14 C13 C11A 121.0(10)
C14 C13 P3 122.8(9)
C11A C13 P3 116.2(7)
C13 C11A C10A 115.9(8)
C13 C11A H11A 122.1
C10A C11A H11A 122.1
C16 C10A C11A 121.1(11)
C16 C10A H10A 119.5
C11A C10A H10A 119.5
C10A C16 C15 121.2(11)
C10A C16 H16 119.4
C15 C16 H16 119.4
C16 C15 C14 120.8(11)
C16 C15 H15 119.6
C14 C15 H15 119.6
C15 C14 C13 120.0(11)
C15 C14 H14 120
C13 C14 H14 120
C21A C23 C24 116.7(11)
C21A C23 P3 121.9(9)
C24 C23 P3 120.8(10)
C23 C21A C20A 132.0(8)
C23 C21A H21A 114
C20A C21A H21A 114
C21A C20A C26 107.8(7)
C21A C20A H20A 126.1
C26 C20A H20A 126.1
C25 C26 C20A 121.2(10)
C25 C26 H26 119.4
C20A C26 H26 119.4
C26 C25 C24 119.6(12)
C26 C25 H25 120.2
C24 C25 H25 120.2
C25 C24 C23 119.7(12)
C25 C24 H24 120.2
C23 C24 H24 120.2
C27 C30 P3 118.7(9)
C27 C30 H30 119.9
C28 C27 C30 120.2(12)
C28 C27 H27 119.9
C30 C27 H27 119.9
C29 C28 C27 120.5(11)
C29 C28 H28 119.8
C27 C28 H28 119.8
C28 C29 C3B 119.2(12)
C28 C29 H29 120.4
C3B C29 H29 120.4
C29 C3B H3B 120.4
C7 C12 P3 122.6(10)
C8 C7 C12 120.8(12)
C8 C7 H7 119.6
C12 C7 H7 119.6
C7 C8 C9 121.2(12)
C7 C8 H8 119.4
C9 C8 H8 119.4
C8 C9 C10B 119.8(11)
C8 C9 H9 120.1
C10B C9 H9 120.1
C9 C10B H10B 120.3
C17 C22B P3 120.1(9)
C18 C17 C22B 117.5(11)
C18 C17 H17 121.2
C22B C17 H17 121.2
C19 C18 C17 120.8(11)
C19 C18 H18 119.6
C17 C18 H18 119.6
C18 C19 H19 118.8
C62 O41 C42 119.0(3)
C62 O41 Ru1 105.4(2)
C42 O41 Ru1 133.1(3)
O41 C42 C43 110.3(4)
O41 C42 C44 104.1(4)
C43 C42 C44 113.7(4)
O41 C42 H42 109.5
C43 C42 H42 109.5
C44 C42 H42 109.5
C42 C43 H43A 109.5
C42 C43 H43B 109.5
H43A C43 H43B 109.5
C42 C43 H43C 109.5
H43A C43 H43C 109.5
H43B C43 H43C 109.5
C42 C44 H44A 109.5
C42 C44 H44B 109.5
H44A C44 H44B 109.5
C42 C44 H44C 109.5
H44A C44 H44C 109.5
H44B C44 H44C 109.5
C61 C51 C52 104.0(4)
C61 C51 Ru1 113.9(3)
C52 C51 Ru1 142.1(3)
C53 C52 C51 110.0(4)
C53 C52 H52 125
C51 C52 H52 125
C52 C53 C60 109.0(4)
C52 C53 C54A 127.1(5)
C60 C53 C54A 123.9(5)
C55A C54A C59A 119.9(6)
C55A C54A C53 120.9(7)
C59A C54A C53 119.2(6)
C54A C55A C56A 109.7(10)
C54A C55A H55A 125.1
C56A C55A H55A 125.1
C57A C56A C55A 121.7(12)
C57A C56A H56A 119.2
C55A C56A H56A 119.2
C58A C57A C56A 122.5(16)
C58A C57A H57A 118.8
C56A C57A H57A 118.8
C57A C58A C59A 112.6(16)
C57A C58A H58A 123.7
C59A C58A H58A 123.7
C58A C59A C54A 132.0(10)
C58A C59A H59A 114
C54A C59A H59A 114
C57B C56B H56B 125.7
C58B C57B C56B 119.8(15)
C58B C57B H57B 120.1
C56B C57B H57B 120.1
C57B C58B H58B 116.2
C65 C60 C61 120.3(4)
C65 C60 C53 134.0(4)
C61 C60 C53 105.8(4)
C62 C61 C60 121.7(4)
C62 C61 C51 127.1(4)
C60 C61 C51 111.2(4)
O41 C62 C61 113.1(4)
O41 C62 C63 127.4(4)
C61 C62 C63 119.5(4)
C64 C63 C62 118.0(4)
C64 C63 H63 121
C62 C63 H63 121
O66 C64 C63 123.2(4)
O66 C64 C65 114.0(4)
C63 C64 C65 122.8(4)
C60 C65 C64 117.8(4)
C60 C65 H65 121.1
C64 C65 H65 121.1
C64 O66 C67 119.6(4)
O66 C67 C68 109.3(6)
O66 C67 C69 106.0(5)
C68 C67 C69 113.4(6)
O66 C67 H67 109.4
C68 C67 H67 109.4
C69 C67 H67 109.4
C67 C68 H68A 109.5
C67 C68 H68B 109.5
H68A C68 H68B 109.5
C67 C68 H68C 109.5
H68A C68 H68C 109.5
H68B C68 H68C 109.5
C67 C69 H69A 109.5
C67 C69 H69B 109.5
H69A C69 H69B 109.5
C67 C69 H69C 109.5
H69A C69 H69C 109.5
H69B C69 H69C 109.5

loop_
_geom_bond_atom_site_label_1
_geom_bond_atom_site_label_2
_geom_bond_distance
Ru1 C51 1.850(5)
Ru1 P3 2.2226(11)
Ru1 Cl2 2.3020(13)
Ru1 Cl1 2.3120(13)
Ru1 O41 2.428(3)
P3 C22B 1.802(12)
P3 C1 1.825(13)
P3 C12 1.830(12)
P3 C23 1.851(12)
P3 C30 1.858(13)
P3 C13 1.887(12)
C1 C6 1.376(16)
C1 C2A 1.467(13)
C2A C3A 1.390(14)
C2A H2A 0.95
C3A C4 1.408(16)
C3A H3A 0.95
C4 C5 1.369(17)
C4 H4 0.95
C5 C6 1.393(17)
C5 H5 0.95
C6 H6 0.95
C13 C14 1.394(15)
C13 C11A 1.410(14)
C11A C10A 1.445(14)
C11A H11A 0.95
C10A C16 1.350(16)
C10A H10A 0.95
C16 C15 1.361(17)
C16 H16 0.95
C15 C14 1.365(17)
C15 H15 0.95
C14 H14 0.95
C23 C21A 1.235(14)
C23 C24 1.389(17)
C21A C20A 1.379(8)
C21A H21A 0.95
C20A C26 1.492(13)
C20A H20A 0.95
C26 C25 1.362(17)
C26 H26 0.95
C25 C24 1.380(16)
C25 H25 0.95
C24 H24 0.95
C30 C27 1.396(16)
C30 H30 0.95
C27 C28 1.382(17)
C27 H27 0.95
C28 C29 1.350(17)
C28 H28 0.95
C29 C3B 1.425(16)
C29 H29 0.95
C3B H3B 0.95
C12 C7 1.384(17)
C7 C8 1.363(16)
C7 H7 0.95
C8 C9 1.366(17)
C8 H8 0.95
C9 C10B 1.420(17)
C9 H9 0.95
C10B H10B 0.95
C22B C17 1.419(17)
C17 C18 1.414(16)
C17 H17 0.95
C18 C19 1.335(16)
C18 H18 0.95
C19 H19 0.95
O41 C62 1.378(5)
O41 C42 1.469(5)
C42 C43 1.512(7)
C42 C44 1.515(7)
C42 H42 1
C43 H43A 0.98
C43 H43B 0.98
C43 H43C 0.98
C44 H44A 0.98
C44 H44B 0.98
C44 H44C 0.98
C51 C61 1.457(6)
C51 C52 1.463(7)
C52 C53 1.364(7)
C52 H52 0.95
C53 C60 1.481(6)
C53 C54A 1.490(8)
C54A C55A 1.351(10)
C54A C59A 1.391(11)
C55A C56A 1.617(17)
C55A H55A 0.95
C56A C57A 1.40(3)
C56A H56A 0.95
C57A C58A 1.34(2)
C57A H57A 0.95
C58A C59A 1.364(17)
C58A H58A 0.95
C59A H59A 0.95
C56B C57B 1.45(3)
C56B H56B 0.95
C57B C58B 1.34(2)
C57B H57B 0.95
C58B H58B 0.95
C60 C65 1.380(6)
C60 C61 1.386(7)
C61 C62 1.380(6)
C62 C63 1.405(6)
C63 C64 1.385(7)
C63 H63 0.95
C64 O66 1.378(5)
C64 C65 1.408(7)
C65 H65 0.95
O66 C67 1.438(6)
C67 C68 1.495(11)
C67 C69 1.502(9)
C67 H67 1
C68 H68A 0.98
C68 H68B 0.98
C68 H68C 0.98
C69 H69A 0.98
C69 H69B 0.98
C69 H69C 0.98

loop_
_geom_torsion_atom_site_label_1
_geom_torsion_atom_site_label_2
_geom_torsion_atom_site_label_3
_geom_torsion_atom_site_label_4
_geom_torsion
C51 Ru1 P3 C22B -167.5(5)
Cl2 Ru1 P3 C22B -59.3(4)
Cl1 Ru1 P3 C22B 83.9(4)
C51 Ru1 P3 C1 40.0(5)
Cl2 Ru1 P3 C1 148.1(5)
Cl1 Ru1 P3 C1 -68.7(5)
C51 Ru1 P3 C12 -44.1(5)
Cl2 Ru1 P3 C12 64.1(5)
Cl1 Ru1 P3 C12 -152.7(5)
C51 Ru1 P3 C23 161.2(5)
Cl2 Ru1 P3 C23 -90.6(5)
Cl1 Ru1 P3 C23 52.6(5)
C51 Ru1 P3 C30 76.5(5)
Cl2 Ru1 P3 C30 -175.4(4)
Cl1 Ru1 P3 C30 -32.1(4)
C51 Ru1 P3 C13 -83.2(5)
Cl2 Ru1 P3 C13 25.0(4)
Cl1 Ru1 P3 C13 168.2(4)
C22B P3 C1 C6 74.6(12)
C12 P3 C1 C6 -25.4(10)
C23 P3 C1 C6 97.2(11)
C30 P3 C1 C6 130.1(15)
C13 P3 C1 C6 -7.9(11)
Ru1 P3 C1 C6 -138.0(9)
C22B P3 C1 C2A -103.9(8)
C12 P3 C1 C2A 156.1(9)
C23 P3 C1 C2A -81.3(8)
C30 P3 C1 C2A -48.4(9)
C13 P3 C1 C2A 173.6(8)
Ru1 P3 C1 C2A 43.6(9)
C6 C1 C2A C3A 3.6(15)
P3 C1 C2A C3A -177.9(7)
C1 C2A C3A C4 -2.6(15)
C2A C3A C4 C5 0.5(18)
C3A C4 C5 C6 0.9(18)
C2A C1 C6 C5 -2.5(17)
P3 C1 C6 C5 179.1(9)
C4 C5 C6 C1 0.1(18)
C22B P3 C13 C14 -26.1(10)
C1 P3 C13 C14 98.1(11)
C12 P3 C13 C14 128.3(15)
C23 P3 C13 C14 -9.3(11)
C30 P3 C13 C14 72.1(12)
Ru1 P3 C13 C14 -130.4(9)
C22B P3 C13 C11A 154.4(9)
C1 P3 C13 C11A -81.5(9)
C12 P3 C13 C11A -51.2(9)
C23 P3 C13 C11A 171.2(8)
C30 P3 C13 C11A -107.5(9)
Ru1 P3 C13 C11A 50.0(9)
C14 C13 C11A C10A -0.4(15)
P3 C13 C11A C10A 179.2(7)
C13 C11A C10A C16 -1.4(15)
C11A C10A C16 C15 3.6(18)
C10A C16 C15 C14 -4.0(19)
C16 C15 C14 C13 2.1(19)
C11A C13 C14 C15 0.1(18)
P3 C13 C14 C15 -179.4(10)
C22B P3 C23 C21A -46.4(11)
C1 P3 C23 C21A 173.0(9)
C12 P3 C23 C21A -109.1(10)
C30 P3 C23 C21A 155.5(11)
C13 P3 C23 C21A -81.3(10)
Ru1 P3 C23 C21A 43.4(11)
C22B P3 C23 C24 142.4(16)
C1 P3 C23 C24 1.8(11)
C12 P3 C23 C24 79.6(12)
C30 P3 C23 C24 -15.7(9)
C13 P3 C23 C24 107.5(10)
Ru1 P3 C23 C24 -127.8(9)
C24 C23 C21A C20A -20.7(16)
P3 C23 C21A C20A 167.7(6)
C23 C21A C20A C26 21.6(12)
C21A C20A C26 C25 -9.8(12)
C20A C26 C25 C24 1.0(16)
C26 C25 C24 C23 1.4(17)
C21A C23 C24 C25 6.8(16)
P3 C23 C24 C25 178.5(9)
C22B P3 C30 C27 22.0(11)
C1 P3 C30 C27 -114.3(14)
C12 P3 C30 C27 -90.5(10)
C23 P3 C30 C27 32.9(10)
C13 P3 C30 C27 -61.6(12)
Ru1 P3 C30 C27 140.6(8)
P3 C30 C27 C28 175.9(9)
C30 C27 C28 C29 0.1(18)
C27 C28 C29 C3B 1.1(18)
C22B P3 C12 C7 -99.2(11)
C1 P3 C12 C7 23.3(10)
C23 P3 C12 C7 -71.8(12)
C30 P3 C12 C7 10.1(11)
C13 P3 C12 C7 -125.6(14)
Ru1 P3 C12 C7 137.2(9)
P3 C12 C7 C8 177.5(9)
C12 C7 C8 C9 1.6(18)
C7 C8 C9 C10B -0.4(18)
C1 P3 C22B C17 -87.9(12)
C12 P3 C22B C17 -7.2(12)
C23 P3 C22B C17 -137.1(16)
C30 P3 C22B C17 -115.1(10)
C13 P3 C22B C17 7.8(10)
Ru1 P3 C22B C17 121.8(9)
P3 C22B C17 C18 179.7(9)
C22B C17 C18 C19 0.4(18)
C51 Ru1 O41 C62 -0.9(3)
Cl2 Ru1 O41 C62 -109.2(3)
Cl1 Ru1 O41 C62 107.9(3)
C51 Ru1 O41 C42 160.4(4)
Cl2 Ru1 O41 C42 52.1(4)
Cl1 Ru1 O41 C42 -90.8(4)
C62 O41 C42 C43 67.3(5)
Ru1 O41 C42 C43 -92.0(5)
C62 O41 C42 C44 -170.4(4)
Ru1 O41 C42 C44 30.3(5)
P3 Ru1 C51 C61 -179.4(3)
Cl2 Ru1 C51 C61 85.6(3)
Cl1 Ru1 C51 C61 -82.9(3)
O41 Ru1 C51 C61 0.6(3)
P3 Ru1 C51 C52 -1.2(6)
Cl2 Ru1 C51 C52 -96.2(6)
Cl1 Ru1 C51 C52 95.3(6)
O41 Ru1 C51 C52 178.8(6)
C61 C51 C52 C53 0.4(6)
Ru1 C51 C52 C53 -177.9(5)
C51 C52 C53 C60 -0.4(6)
C51 C52 C53 C54A 178.4(6)
C52 C53 C54A C55A -46.7(9)
C60 C53 C54A C55A 132.0(6)
C52 C53 C54A C59A 134.0(6)
C60 C53 C54A C59A -47.4(8)
C59A C54A C55A C56A 8.6(9)
C53 C54A C55A C56A -170.8(7)
C54A C55A C56A C57A -13.4(14)
C55A C56A C57A C58A 7(2)
C56A C57A C58A C59A 4.5(19)
C57A C58A C59A C54A -10.5(17)
C55A C54A C59A C58A 2.8(13)
C53 C54A C59A C58A -177.8(9)
C52 C53 C60 C65 178.6(5)
C54A C53 C60 C65 -0.2(9)
C52 C53 C60 C61 0.2(6)
C54A C53 C60 C61 -178.6(5)
C65 C60 C61 C62 0.2(7)
C53 C60 C61 C62 178.9(4)
C65 C60 C61 C51 -178.7(4)
C53 C60 C61 C51 0.0(5)
C52 C51 C61 C62 -179.0(5)
Ru1 C51 C61 C62 -0.2(7)
C52 C51 C61 C60 -0.3(5)
Ru1 C51 C61 C60 178.6(3)
C42 O41 C62 C61 -163.5(4)
Ru1 O41 C62 C61 1.0(4)
C42 O41 C62 C63 17.3(7)
Ru1 O41 C62 C63 -178.2(4)
C60 C61 C62 O41 -179.4(4)
C51 C61 C62 O41 -0.7(7)
C60 C61 C62 C63 -0.1(7)
C51 C61 C62 C63 178.6(4)
O41 C62 C63 C64 179.1(4)
C61 C62 C63 C64 -0.1(7)
C62 C63 C64 O66 178.3(4)
C62 C63 C64 C65 0.2(7)
C61 C60 C65 C64 -0.1(7)
C53 C60 C65 C64 -178.3(5)
O66 C64 C65 C60 -178.3(4)
C63 C64 C65 C60 -0.1(8)
C63 C64 O66 C67 15.4(8)
C65 C64 O66 C67 -166.4(5)
C64 O66 C67 C68 75.1(6)
C64 O66 C67 C69 -162.4(5)

loop_
_platon_squeeze_void_nr
_platon_squeeze_void_average_x
_platon_squeeze_void_average_y
_platon_squeeze_void_average_z
_platon_squeeze_void_volume
_platon_squeeze_void_count_electrons
_platon_squeeze_void_content
1 0.210 0.318 0.299 150 27 ' '
2 -0.211 0.682 0.701 150 27 ' '
